data_7116753
loop_
_publ_author_name
'Gang He'
'Benjamin D. Wiltshire'
'Paul Choi'
'Aliaksandr Savin'
'Shuai Sun'
'Arash Mohammadpour'
'Michael J. Ferguson'
'Robert McDonald'
'Samira Farsinezhad'
'Alex Brown'
'Karthik Shankar'
'Eric Rivard'

_publ_section_title
;
 Phosphorescence within benzotellurophenes and color tunable tellurophenes
 under ambient conditions
;
_journal_name_full Chem.Commun.
_journal_page_first 5444
_journal_paper_doi 10.1039/C4cc06529H
_journal_volume 51
_journal_year 2015
_chemical_formula_moiety 'C28 H34 B2 O4 Te'
_chemical_formula_sum 'C28 H34 B2 O4 Te'
_chemical_formula_weight 583.77
_chemical_name_systematic
; 
 ? 
;
_space_group_crystal_system monoclinic
_space_group_IT_number 14
_space_group_name_Hall '-P 2yn'
_space_group_name_H-M_alt 'P 1 21/n 1'
_symmetry_space_group_name_Hall '-P 2yn'
_symmetry_space_group_name_H-M 'P 1 21/n 1'
_atom_sites_solution_hydrogens geom
_audit_creation_method SHELXL-2013
_cell_angle_alpha 90
_cell_angle_beta 113.0417(6)
_cell_angle_gamma 90
_cell_formula_units_Z 4
_cell_length_a 10.6313(6)
_cell_length_b 21.4729(12)
_cell_length_c 13.1595(7)
_cell_measurement_reflns_used 9459
_cell_measurement_temperature 173(2)
_cell_measurement_theta_max 25.71
_cell_measurement_theta_min 2.29
_cell_volume 2764.4(3)
_computing_cell_refinement 'Bruker SAINT'
_computing_data_collection 'Bruker APEX2'
_computing_data_reduction 'Bruker SAINT'
_computing_molecular_graphics 'Bruker SHELXTL'
_computing_publication_material 'Bruker SHELXTL'
_computing_structure_refinement 'SHELXL-2013 (Sheldrick, 2013)'
_computing_structure_solution 'SHELXT (Sheldrick 2008)'
_diffrn_ambient_temperature 173(2)
_diffrn_measured_fraction_theta_full 1.000
_diffrn_measured_fraction_theta_max 1.000
_diffrn_measurement_device_type 'Bruker APEX-II CCD'
_diffrn_measurement_method '\w scans'
_diffrn_radiation_type MoK\a
_diffrn_radiation_wavelength 0.71073
_diffrn_reflns_av_R_equivalents 0.0428
_diffrn_reflns_av_unetI/netI 0.0336
_diffrn_reflns_Laue_measured_fraction_full 1.000
_diffrn_reflns_Laue_measured_fraction_max 1.000
_diffrn_reflns_limit_h_max 13
_diffrn_reflns_limit_h_min -13
_diffrn_reflns_limit_k_max 27
_diffrn_reflns_limit_k_min -27
_diffrn_reflns_limit_l_max 17
_diffrn_reflns_limit_l_min -17
_diffrn_reflns_number 24418
_diffrn_reflns_point_group_measured_fraction_full 1.000
_diffrn_reflns_point_group_measured_fraction_max 1.000
_diffrn_reflns_theta_full 25.242
_diffrn_reflns_theta_max 27.522
_diffrn_reflns_theta_min 1.897
_exptl_absorpt_coefficient_mu 1.106
_exptl_absorpt_correction_T_max 0.9280
_exptl_absorpt_correction_T_min 0.8565
_exptl_absorpt_correction_type integration
_exptl_absorpt_process_details 'SADABS (Sheldrick, 2008)'
_exptl_crystal_colour colourless
_exptl_crystal_density_diffrn 1.403
_exptl_crystal_description rod
_exptl_crystal_F_000 1184
_exptl_crystal_size_max 0.200
_exptl_crystal_size_mid 0.130
_exptl_crystal_size_min 0.110
_refine_diff_density_max 1.358
_refine_diff_density_min -1.134
_refine_diff_density_rms 0.080
_refine_ls_extinction_method none
_refine_ls_goodness_of_fit_ref 1.039
_refine_ls_hydrogen_treatment constr
_refine_ls_matrix_type full
_refine_ls_number_parameters 333
_refine_ls_number_reflns 6356
_refine_ls_number_restraints 0
_refine_ls_restrained_S_all 1.039
_refine_ls_R_factor_all 0.0511
_refine_ls_R_factor_gt 0.0371
_refine_ls_shift/su_max 0.000
_refine_ls_shift/su_mean 0.000
_refine_ls_structure_factor_coef Fsqd
_refine_ls_weighting_details 'w=1/[\s^2^(Fo^2^)+(0.0383P)^2^+2.8177P] where P=(Fo^2^+2Fc^2^)/3'
_refine_ls_weighting_scheme calc
_refine_ls_wR_factor_gt 0.0832
_refine_ls_wR_factor_ref 0.0896
_reflns_Friedel_coverage 0.000
_reflns_number_gt 5130
_reflns_number_total 6356
_reflns_threshold_expression 'I > 2\s(I)'
_cod_data_source_file c4cc06529h2-3.cif
_cod_data_source_block riv13g1
_cod_database_code 7116753
_shelx_space_group_comment
; 
The symmetry employed for this shelxl refinement is uniquely defined 
by the following loop, which should always be used as a source of 
symmetry information in preference to the above space-group names. 
They are only intended as comments. 
;
_shelx_estimated_absorpt_t_min 0.809
_shelx_estimated_absorpt_t_max 0.888
_shelxl_version_number 2013-3

loop_
_space_group_symop_operation_xyz
'x, y, z'
'-x+1/2, y+1/2, -z+1/2'
'-x, -y, -z'
'x-1/2, -y-1/2, z-1/2'

loop_
_atom_site_label
_atom_site_type_symbol
_atom_site_fract_x
_atom_site_fract_y
_atom_site_fract_z
_atom_site_U_iso_or_equiv
_atom_site_adp_type
_atom_site_occupancy
_atom_site_site_symmetry_order
_atom_site_calc_flag
_atom_site_refinement_flags_posn
_atom_site_refinement_flags_adp
_atom_site_refinement_flags_occupancy
_atom_site_disorder_assembly
_atom_site_disorder_group
Te Te 0.08191(2) 0.08708(2) 0.30348(2) 0.03192(7) Uani 1 1 d . . . . .
O1 O -0.0926(2) -0.01261(12) 0.1214(2) 0.0456(6) Uani 1 1 d . . . . .
O2 O -0.2896(2) -0.02530(13) 0.1464(2) 0.0491(7) Uani 1 1 d . . . . .
O3A O 0.2107(3) 0.22453(13) 0.4475(2) 0.0391(7) Uani 0.8 1 d . . P A 1
O4A O 0.2340(3) 0.17941(12) 0.6104(2) 0.0338(6) Uani 0.8 1 d . . P A 1
O3B O 0.1398(10) 0.2429(5) 0.5011(8) 0.029(2) Uiso 0.2 1 d . . P A 2
O4B O 0.2922(13) 0.1647(6) 0.5716(10) 0.039(3) Uiso 0.2 1 d . . P A 2
C1 C -0.1034(3) 0.04693(12) 0.2826(2) 0.0260(6) Uani 1 1 d . . . . .
C2 C -0.1493(3) 0.06886(13) 0.3596(2) 0.0262(6) Uani 1 1 d . . . . .
C3 C -0.0637(3) 0.11411(13) 0.4399(2) 0.0257(6) Uani 1 1 d . . . . .
C4 C 0.0554(3) 0.13200(13) 0.4320(2) 0.0269(6) Uani 1 1 d . . . . .
C11 C -0.1847(4) -0.04715(18) 0.0247(3) 0.0474(9) Uani 1 1 d . . . . .
C12 C -0.2854(4) -0.07412(18) 0.0684(3) 0.0507(10) Uani 1 1 d . . . . .
C13 C -0.2551(6) 0.0000(2) -0.0680(3) 0.0849(18) Uani 1 1 d . . . . .
H13A H -0.1879 0.0172 -0.0944 0.102 Uiso 1 1 calc R U . . .
H13B H -0.2943 0.0338 -0.0397 0.102 Uiso 1 1 calc R U . . .
H13C H -0.3280 -0.0209 -0.1291 0.102 Uiso 1 1 calc R U . . .
C14 C -0.1040(5) -0.09378(19) -0.0085(4) 0.0607(11) Uani 1 1 d . . . . .
H14A H -0.0426 -0.0721 -0.0362 0.073 Uiso 1 1 calc R U . . .
H14B H -0.1663 -0.1206 -0.0668 0.073 Uiso 1 1 calc R U . . .
H14C H -0.0500 -0.1193 0.0555 0.073 Uiso 1 1 calc R U . . .
C15 C -0.4317(4) -0.0855(2) -0.0132(4) 0.0644(12) Uani 1 1 d . . . . .
H15A H -0.4843 -0.1046 0.0253 0.077 Uiso 1 1 calc R U . . .
H15B H -0.4310 -0.1134 -0.0720 0.077 Uiso 1 1 calc R U . . .
H15C H -0.4738 -0.0457 -0.0456 0.077 Uiso 1 1 calc R U . . .
C16 C -0.2237(5) -0.13415(18) 0.1376(4) 0.0643(12) Uani 1 1 d . . . . .
H16A H -0.2893 -0.1515 0.1655 0.077 Uiso 1 1 calc R U . . .
H16B H -0.1388 -0.1235 0.2000 0.077 Uiso 1 1 calc R U . . .
H16C H -0.2043 -0.1650 0.0908 0.077 Uiso 1 1 calc R U . . .
C21A C 0.3242(4) 0.25710(17) 0.5301(3) 0.0321(8) Uani 0.8 1 d . . P A 1
C22A C 0.3166(4) 0.23635(17) 0.6413(3) 0.0327(9) Uani 0.8 1 d . . P A 1
C21B C 0.2666(16) 0.2728(7) 0.5809(13) 0.030(3) Uiso 0.2 1 d . . P A 2
C22B C 0.3751(17) 0.2223(7) 0.5940(13) 0.033(3) Uiso 0.2 1 d . . P A 2
C23 C 0.2996(4) 0.32749(16) 0.5091(3) 0.0551(11) Uani 1 1 d . . . . .
H23A H 0.2967 0.3376 0.4356 0.066 Uiso 0.8 1 calc R U P A 1
H23B H 0.3741 0.3507 0.5651 0.066 Uiso 0.8 1 calc R U P A 1
H23C H 0.2125 0.3389 0.5132 0.066 Uiso 0.8 1 calc R U P A 1
H23D H 0.2342 0.3617 0.4970 0.066 Uiso 0.2 1 calc R U P A 2
H23E H 0.2919 0.3106 0.4377 0.066 Uiso 0.2 1 calc R U P A 2
H23F H 0.3926 0.3431 0.5493 0.066 Uiso 0.2 1 calc R U P A 2
C24 C 0.4503(4) 0.2340(2) 0.5149(3) 0.0544(10) Uani 1 1 d . . . . .
H24A H 0.4636 0.1896 0.5335 0.065 Uiso 0.8 1 calc R U P A 1
H24B H 0.5304 0.2574 0.5635 0.065 Uiso 0.8 1 calc R U P A 1
H24C H 0.4387 0.2400 0.4379 0.065 Uiso 0.8 1 calc R U P A 1
H24D H 0.3837 0.2339 0.4382 0.065 Uiso 0.2 1 calc R U P A 2
H24E H 0.5179 0.2010 0.5250 0.065 Uiso 0.2 1 calc R U P A 2
H24F H 0.4966 0.2744 0.5319 0.065 Uiso 0.2 1 calc R U P A 2
C25 C 0.2396(4) 0.28262(17) 0.6844(3) 0.0481(9) Uani 1 1 d . . . . .
H25A H 0.2405 0.2678 0.7551 0.058 Uiso 0.8 1 calc R U P A 1
H25B H 0.1449 0.2863 0.6309 0.058 Uiso 0.8 1 calc R U P A 1
H25C H 0.2842 0.3234 0.6948 0.058 Uiso 0.8 1 calc R U P A 1
H25D H 0.2222 0.2424 0.7115 0.058 Uiso 0.2 1 calc R U P A 2
H25E H 0.1597 0.3096 0.6676 0.058 Uiso 0.2 1 calc R U P A 2
H25F H 0.3195 0.3023 0.7412 0.058 Uiso 0.2 1 calc R U P A 2
C26 C 0.4582(4) 0.21956(19) 0.7287(3) 0.0594(12) Uani 1 1 d . . . . .
H26A H 0.4480 0.2021 0.7939 0.071 Uiso 0.8 1 calc R U P A 1
H26B H 0.5150 0.2571 0.7499 0.071 Uiso 0.8 1 calc R U P A 1
H26C H 0.5019 0.1888 0.6982 0.071 Uiso 0.8 1 calc R U P A 1
H26D H 0.3935 0.2117 0.7637 0.071 Uiso 0.2 1 calc R U P A 2
H26E H 0.5047 0.2594 0.7550 0.071 Uiso 0.2 1 calc R U P A 2
H26F H 0.5259 0.1860 0.7478 0.071 Uiso 0.2 1 calc R U P A 2
C31 C -0.2822(3) 0.04931(13) 0.3605(2) 0.0272(6) Uani 1 1 d . . . . .
C32 C -0.3844(3) 0.09316(15) 0.3499(3) 0.0348(7) Uani 1 1 d . . . . .
H32 H -0.3684 0.1359 0.3409 0.042 Uiso 1 1 calc R U . . .
C33 C -0.5087(4) 0.07496(18) 0.3523(3) 0.0436(8) Uani 1 1 d . . . . .
H33 H -0.5768 0.1052 0.3456 0.052 Uiso 1 1 calc R U . . .
C34 C -0.5329(4) 0.01284(19) 0.3645(3) 0.0458(9) Uani 1 1 d . . . . .
H34 H -0.6175 0.0004 0.3667 0.055 Uiso 1 1 calc R U . . .
C35 C -0.4353(4) -0.03100(17) 0.3734(3) 0.0450(9) Uani 1 1 d . . . . .
H35 H -0.4531 -0.0737 0.3809 0.054 Uiso 1 1 calc R U . . .
C36 C -0.3107(3) -0.01328(15) 0.3713(2) 0.0347(7) Uani 1 1 d . . . . .
H36 H -0.2441 -0.0441 0.3773 0.042 Uiso 1 1 calc R U . . .
C41 C -0.1047(3) 0.14022(14) 0.5275(2) 0.0287(6) Uani 1 1 d . . . . .
C42 C -0.1110(3) 0.20442(15) 0.5407(3) 0.0361(7) Uani 1 1 d . . . . .
H42 H -0.0895 0.2317 0.4930 0.043 Uiso 1 1 calc R U . . .
C43 C -0.1483(4) 0.22900(19) 0.6224(3) 0.0496(9) Uani 1 1 d . . . . .
H43 H -0.1529 0.2729 0.6298 0.059 Uiso 1 1 calc R U . . .
C44 C -0.1788(4) 0.1900(2) 0.6927(3) 0.0534(10) Uani 1 1 d . . . . .
H44 H -0.2043 0.2068 0.7486 0.064 Uiso 1 1 calc R U . . .
C45 C -0.1720(4) 0.1262(2) 0.6813(3) 0.0526(10) Uani 1 1 d . . . . .
H45 H -0.1929 0.0992 0.7297 0.063 Uiso 1 1 calc R U . . .
C46 C -0.1349(4) 0.10146(16) 0.6000(3) 0.0406(8) Uani 1 1 d . . . . .
H46 H -0.1300 0.0576 0.5934 0.049 Uiso 1 1 calc R U . . .
B1 B -0.1665(4) 0.00200(15) 0.1830(3) 0.0277(7) Uani 1 1 d . . . . .
B2 B 0.1666(3) 0.17949(15) 0.5007(3) 0.0283(7) Uani 1 1 d . . . . .

loop_
_atom_site_aniso_label
_atom_site_aniso_U_11
_atom_site_aniso_U_22
_atom_site_aniso_U_33
_atom_site_aniso_U_23
_atom_site_aniso_U_13
_atom_site_aniso_U_12
Te 0.02645(11) 0.02858(11) 0.03817(12) -0.00820(8) 0.00986(8) -0.00290(8)
O1 0.0365(13) 0.0540(15) 0.0467(14) -0.0250(12) 0.0169(11) -0.0103(11)
O2 0.0344(13) 0.0670(17) 0.0491(14) -0.0354(13) 0.0198(11) -0.0202(12)
O3A 0.0430(16) 0.0380(15) 0.0258(13) -0.0014(11) 0.0022(12) -0.0189(13)
O4A 0.0425(16) 0.0268(13) 0.0229(13) -0.0005(10) 0.0028(12) -0.0126(12)
C1 0.0230(14) 0.0208(13) 0.0283(14) -0.0017(11) 0.0038(11) -0.0018(11)
C2 0.0286(15) 0.0206(13) 0.0224(13) 0.0029(10) 0.0024(11) -0.0002(11)
C3 0.0302(15) 0.0195(13) 0.0202(13) 0.0022(10) 0.0022(11) -0.0002(11)
C4 0.0307(15) 0.0206(13) 0.0228(13) -0.0002(10) 0.0032(12) -0.0009(11)
C11 0.053(2) 0.046(2) 0.043(2) -0.0185(16) 0.0187(17) -0.0091(17)
C12 0.051(2) 0.053(2) 0.048(2) -0.0268(18) 0.0192(18) -0.0179(18)
C13 0.146(5) 0.053(3) 0.031(2) -0.0027(18) 0.007(3) -0.019(3)
C14 0.073(3) 0.052(2) 0.071(3) -0.027(2) 0.044(2) -0.009(2)
C15 0.044(2) 0.070(3) 0.063(3) -0.036(2) 0.004(2) -0.015(2)
C16 0.098(4) 0.035(2) 0.055(2) -0.0058(17) 0.024(2) -0.019(2)
C21A 0.0297(19) 0.0270(19) 0.0300(19) -0.0008(15) 0.0012(16) -0.0080(15)
C22A 0.038(2) 0.0254(18) 0.0260(18) -0.0053(15) 0.0032(16) -0.0140(16)
C23 0.059(3) 0.0319(18) 0.058(2) 0.0111(17) 0.006(2) -0.0107(17)
C24 0.047(2) 0.065(3) 0.052(2) 0.0054(19) 0.0203(19) 0.005(2)
C25 0.061(2) 0.0391(19) 0.047(2) -0.0130(16) 0.0247(19) -0.0101(17)
C26 0.056(2) 0.047(2) 0.045(2) 0.0037(17) -0.0137(18) -0.0095(19)
C31 0.0344(16) 0.0280(14) 0.0162(12) -0.0050(10) 0.0067(12) -0.0075(12)
C32 0.0327(16) 0.0368(17) 0.0310(15) -0.0047(13) 0.0083(13) -0.0061(14)
C33 0.0328(18) 0.059(2) 0.0361(18) -0.0105(16) 0.0101(15) -0.0042(16)
C34 0.0362(19) 0.067(2) 0.0351(18) -0.0082(17) 0.0150(15) -0.0179(18)
C35 0.054(2) 0.0439(19) 0.0363(18) 0.0001(15) 0.0163(16) -0.0204(17)
C36 0.0405(18) 0.0328(16) 0.0285(15) -0.0003(12) 0.0112(14) -0.0087(14)
C41 0.0286(15) 0.0307(15) 0.0207(13) -0.0013(11) 0.0032(12) -0.0055(12)
C42 0.0400(18) 0.0331(16) 0.0341(16) 0.0003(13) 0.0134(14) -0.0014(14)
C43 0.055(2) 0.048(2) 0.045(2) -0.0110(17) 0.0188(18) 0.0027(18)
C44 0.052(2) 0.074(3) 0.0335(18) -0.0134(18) 0.0161(17) -0.008(2)
C45 0.058(2) 0.070(3) 0.0287(17) 0.0009(17) 0.0160(17) -0.020(2)
C46 0.048(2) 0.0401(18) 0.0259(15) 0.0003(13) 0.0067(14) -0.0113(15)
B1 0.0299(17) 0.0224(15) 0.0275(16) -0.0011(12) 0.0077(14) 0.0004(13)
B2 0.0278(17) 0.0236(15) 0.0267(16) 0.0003(12) 0.0034(13) -0.0002(13)

loop_
_atom_type_symbol
_atom_type_description
_atom_type_scat_dispersion_real
_atom_type_scat_dispersion_imag
_atom_type_scat_source
C C 0.0033 0.0016 'International Tables Vol C Tables 4.2.6.8 and 6.1.1.4'
H H 0.0000 0.0000 'International Tables Vol C Tables 4.2.6.8 and 6.1.1.4'
B B 0.0013 0.0007 'International Tables Vol C Tables 4.2.6.8 and 6.1.1.4'
O O 0.0106 0.0060 'International Tables Vol C Tables 4.2.6.8 and 6.1.1.4'
Te Te -0.5308 1.6751 'International Tables Vol C Tables 4.2.6.8 and 6.1.1.4'

loop_
_geom_angle_atom_site_label_1
_geom_angle_atom_site_label_2
_geom_angle_atom_site_label_3
_geom_angle
C4 Te C1 82.79(11)
B1 O1 C11 106.7(3)
B1 O2 C12 105.6(3)
B2 O3A C21A 107.8(3)
B2 O4A C22A 107.9(3)
B2 O3B C21B 107.1(9)
B2 O4B C22B 107.2(10)
C2 C1 B1 132.6(3)
C2 C1 Te 110.81(19)
B1 C1 Te 116.5(2)
C1 C2 C3 117.5(3)
C1 C2 C31 121.8(2)
C3 C2 C31 120.6(3)
C4 C3 C2 117.8(3)
C4 C3 C41 120.9(2)
C2 C3 C41 121.4(3)
C3 C4 B2 131.1(3)
C3 C4 Te 111.1(2)
B2 C4 Te 117.8(2)
O1 C11 C14 109.2(3)
O1 C11 C12 101.2(3)
C14 C11 C12 115.4(3)
O1 C11 C13 107.9(3)
C14 C11 C13 111.5(4)
C12 C11 C13 110.9(4)
O2 C12 C11 102.1(3)
O2 C12 C15 107.6(3)
C11 C12 C15 118.1(4)
O2 C12 C16 107.4(3)
C11 C12 C16 109.7(4)
C15 C12 C16 111.0(3)
O3A C21A C24 105.3(3)
O3A C21A C23 107.8(3)
C24 C21A C23 113.2(3)
O3A C21A C22A 103.4(3)
C24 C21A C22A 113.8(3)
C23 C21A C22A 112.4(3)
O4A C22A C25 107.2(3)
O4A C22A C26 108.4(3)
C25 C22A C26 112.5(3)
O4A C22A C21A 102.9(3)
C25 C22A C21A 113.2(3)
C26 C22A C21A 112.0(4)
O3B C21B C25 104.9(10)
O3B C21B C22B 101.9(11)
C25 C21B C22B 113.3(11)
O3B C21B C23 104.0(10)
C25 C21B C23 125.5(10)
C22B C21B C23 104.4(11)
O4B C22B C21B 101.8(12)
O4B C22B C24 115.0(12)
C21B C22B C24 111.7(11)
O4B C22B C26 102.2(10)
C21B C22B C26 102.0(11)
C24 C22B C26 121.7(11)
C36 C31 C32 117.7(3)
C36 C31 C2 121.3(3)
C32 C31 C2 120.9(3)
C33 C32 C31 121.0(3)
C34 C33 C32 119.7(3)
C35 C34 C33 120.3(3)
C34 C35 C36 120.4(3)
C35 C36 C31 120.8(3)
C46 C41 C42 118.0(3)
C46 C41 C3 121.3(3)
C42 C41 C3 120.7(3)
C43 C42 C41 121.0(3)
C44 C43 C42 120.2(4)
C43 C44 C45 119.6(4)
C44 C45 C46 120.5(3)
C45 C46 C41 120.7(3)
O2 B1 O1 113.1(3)
O2 B1 C1 127.9(3)
O1 B1 C1 118.9(3)
O4A B2 O3A 113.9(3)
O4B B2 O3B 112.4(7)
O4B B2 C4 125.2(6)
O4A B2 C4 126.2(3)
O3A B2 C4 119.8(3)
O3B B2 C4 122.2(5)

loop_
_geom_bond_atom_site_label_1
_geom_bond_atom_site_label_2
_geom_bond_distance
Te C4 2.060(3)
Te C1 2.068(3)
O1 B1 1.369(4)
O1 C11 1.467(4)
O2 B1 1.339(4)
O2 C12 1.479(4)
O3A B2 1.380(4)
O3A C21A 1.449(4)
O4A B2 1.337(4)
O4A C22A 1.467(4)
O3B B2 1.391(10)
O3B C21B 1.491(18)
O4B B2 1.334(12)
O4B C22B 1.48(2)
C1 C2 1.368(4)
C1 B1 1.553(4)
C2 C3 1.461(4)
C2 C31 1.479(4)
C3 C4 1.365(4)
C3 C41 1.493(4)
C4 B2 1.555(4)
C11 C14 1.491(5)
C11 C12 1.515(5)
C11 C13 1.536(6)
C12 C15 1.525(5)
C12 C16 1.566(6)
C21A C24 1.515(6)
C21A C23 1.540(5)
C21A C22A 1.561(5)
C22A C25 1.530(5)
C22A C26 1.538(5)
C21B C25 1.512(16)
C21B C22B 1.54(2)
C21B C23 1.631(15)
C22B C24 1.561(17)
C22B C26 1.644(16)
C31 C36 1.397(4)
C31 C32 1.403(4)
C32 C33 1.391(5)
C33 C34 1.379(5)
C34 C35 1.371(5)
C35 C36 1.389(5)
C41 C46 1.394(4)
C41 C42 1.394(4)
C42 C43 1.388(5)
C43 C44 1.377(6)
C44 C45 1.383(6)
C45 C46 1.383(5)

loop_
_geom_torsion_atom_site_label_1
_geom_torsion_atom_site_label_2
_geom_torsion_atom_site_label_3
_geom_torsion_atom_site_label_4
_geom_torsion
C4 Te C1 C2 0.2(2)
C4 Te C1 B1 177.1(2)
B1 C1 C2 C3 -176.8(3)
Te C1 C2 C3 -0.5(3)
B1 C1 C2 C31 1.5(5)
Te C1 C2 C31 177.8(2)
C1 C2 C3 C4 0.7(4)
C31 C2 C3 C4 -177.6(3)
C1 C2 C3 C41 -179.5(2)
C31 C2 C3 C41 2.3(4)
C2 C3 C4 B2 178.3(3)
C41 C3 C4 B2 -1.5(5)
C2 C3 C4 Te -0.5(3)
C41 C3 C4 Te 179.6(2)
C1 Te C4 C3 0.2(2)
C1 Te C4 B2 -178.8(2)
B1 O1 C11 C14 -147.5(3)
B1 O1 C11 C12 -25.5(4)
B1 O1 C11 C13 91.1(4)
B1 O2 C12 C11 -29.0(4)
B1 O2 C12 C15 -154.0(3)
B1 O2 C12 C16 86.4(4)
O1 C11 C12 O2 32.4(4)
C14 C11 C12 O2 150.1(3)
C13 C11 C12 O2 -81.9(4)
O1 C11 C12 C15 150.2(3)
C14 C11 C12 C15 -92.1(5)
C13 C11 C12 C15 35.9(5)
O1 C11 C12 C16 -81.3(3)
C14 C11 C12 C16 36.4(4)
C13 C11 C12 C16 164.4(3)
B2 O3A C21A C24 105.9(3)
B2 O3A C21A C23 -133.0(3)
B2 O3A C21A C22A -13.8(4)
B2 O4A C22A C25 100.8(3)
B2 O4A C22A C26 -137.5(3)
B2 O4A C22A C21A -18.7(4)
O3A C21A C22A O4A 19.4(4)
C24 C21A C22A O4A -94.2(4)
C23 C21A C22A O4A 135.5(3)
O3A C21A C22A C25 -95.9(3)
C24 C21A C22A C25 150.5(3)
C23 C21A C22A C25 20.2(4)
O3A C21A C22A C26 135.7(3)
C24 C21A C22A C26 22.0(4)
C23 C21A C22A C26 -108.3(4)
B2 O3B C21B C25 -101.0(10)
B2 O3B C21B C22B 17.3(13)
B2 O3B C21B C23 125.7(8)
B2 O4B C22B C21B 30.6(14)
B2 O4B C22B C24 -90.3(13)
B2 O4B C22B C26 135.8(9)
O3B C21B C22B O4B -28.1(14)
C25 C21B C22B O4B 84.1(13)
C23 C21B C22B O4B -136.1(10)
O3B C21B C22B C24 95.1(12)
C25 C21B C22B C24 -152.7(10)
C23 C21B C22B C24 -12.9(14)
O3B C21B C22B C26 -133.4(10)
C25 C21B C22B C26 -21.3(14)
C23 C21B C22B C26 118.6(9)
C1 C2 C31 C36 58.8(4)
C3 C2 C31 C36 -123.0(3)
C1 C2 C31 C32 -120.8(3)
C3 C2 C31 C32 57.4(4)
C36 C31 C32 C33 1.3(4)
C2 C31 C32 C33 -179.1(3)
C31 C32 C33 C34 -0.5(5)
C32 C33 C34 C35 -0.5(5)
C33 C34 C35 C36 0.6(5)
C34 C35 C36 C31 0.2(5)
C32 C31 C36 C35 -1.1(4)
C2 C31 C36 C35 179.3(3)
C4 C3 C41 C46 -125.1(3)
C2 C3 C41 C46 55.1(4)
C4 C3 C41 C42 53.5(4)
C2 C3 C41 C42 -126.3(3)
C46 C41 C42 C43 -1.0(5)
C3 C41 C42 C43 -179.6(3)
C41 C42 C43 C44 0.5(6)
C42 C43 C44 C45 0.0(6)
C43 C44 C45 C46 0.0(6)
C44 C45 C46 C41 -0.5(6)
C42 C41 C46 C45 0.9(5)
C3 C41 C46 C45 179.6(3)
C12 O2 B1 O1 14.0(4)
C12 O2 B1 C1 -166.8(3)
C11 O1 B1 O2 8.0(4)
C11 O1 B1 C1 -171.3(3)
C2 C1 B1 O2 2.4(6)
Te C1 B1 O2 -173.7(3)
C2 C1 B1 O1 -178.3(3)
Te C1 B1 O1 5.6(4)
C22B O4B B2 O3B -21.1(13)
C22B O4B B2 C4 164.2(8)
C22A O4A B2 O3A 11.2(4)
C22A O4A B2 C4 -173.2(3)
C21A O3A B2 O4A 2.4(4)
C21A O3A B2 C4 -173.5(3)
C21B O3B B2 O4B 1.6(12)
C21B O3B B2 C4 176.4(7)
C3 C4 B2 O4B 109.5(8)
Te C4 B2 O4B -71.7(8)
C3 C4 B2 O4A 54.9(5)
Te C4 B2 O4A -126.3(3)
C3 C4 B2 O3A -129.8(4)
Te C4 B2 O3A 49.0(4)
C3 C4 B2 O3B -64.7(7)
Te C4 B2 O3B 114.2(6)
